data_7248682
loop_
_publ_author_name
'Zebret, Soumaila'
'Hadiji, Mouna'
'Romano-deGea, Jan'
'Bornet, Aur\'elien'
'Ortiz, Daniel'
'Fadaei Tirani, Farzaneh'
'Stathopoulos, Christina'
'Nowak-Sliwinska, Patrycja'
'Munier, Francis'
'Dyson, Paul Joseph'

_publ_section_title
;
 New melphalan derivatives for the treatment of retinoblastoma in
 combination with thermotherapy
;
_journal_name_full 'RSC Medicinal Chemistry'
_journal_paper_doi 10.1039/D4MD00211C
_journal_year 2024
_chemical_absolute_configuration rmad
_chemical_formula_moiety 'C23 H22 Cl2 F17 N2 O2, Cl, C2 H3 N'
_chemical_formula_sum 'C25 H25 Cl3 F17 N3 O2'
_chemical_formula_weight 828.83
_space_group_crystal_system monoclinic
_space_group_IT_number 5
_space_group_name_Hall 'I 2y'
_space_group_name_H-M_alt 'I 1 2 1'
_atom_sites_solution_hydrogens geom
_atom_sites_solution_primary dual
_atom_sites_solution_secondary difmap
_audit_creation_date 2018-12-14
_audit_creation_method
;
Olex2 1.2
(compiled 2018.05.29 svn.r3508 for OlexSys, GUI svn.r5506)
;
_audit_update_record
;
2024-02-26 deposited with the CCDC.	2024-05-21 downloaded from the CCDC.
;
_cell_angle_alpha 90
_cell_angle_beta 96.882(6)
_cell_angle_gamma 90
_cell_formula_units_Z 4
_cell_length_a 22.4357(14)
_cell_length_b 5.2436(3)
_cell_length_c 27.9895(18)
_cell_measurement_reflns_used 2123
_cell_measurement_temperature 99.99(10)
_cell_measurement_theta_max 73.0650
_cell_measurement_theta_min 4.8010
_cell_volume 3269.1(3)
_computing_cell_refinement 'CrysAlisPro 1.171.39.46 (Rigaku OD, 2018)'
_computing_data_collection 'CrysAlisPro 1.171.39.46 (Rigaku OD, 2018)'
_computing_data_reduction 'CrysAlisPro 1.171.39.46 (Rigaku OD, 2018)'
_computing_molecular_graphics 'Olex2 (Dolomanov et al., 2009)'
_computing_publication_material 'Olex2 (Dolomanov et al., 2009)'
_computing_structure_refinement 'ShelXL (Sheldrick, 2015)'
_computing_structure_solution 'SHelXT (Sheldrick, 2015)'
_diffrn_ambient_environment N~2~
_diffrn_ambient_temperature 99.99(10)
_diffrn_detector 'CCD plate'
_diffrn_detector_area_resol_mean 10.2665
_diffrn_detector_type Atlas
_diffrn_measured_fraction_theta_full 0.958
_diffrn_measured_fraction_theta_max 0.958
_diffrn_measurement_details
;
List of Runs (angles in degrees, time in seconds):

  # Type    Start    End  Width  t~exp~   \w     \q     \k     \f   Frames
#--------------------------------------------------------------------------
  1  \w   -116.00 -10.00   1.00    7.50    --  -42.76 -77.00 120.00  106
  2  \w    -71.00  23.00   1.00    7.50    --  -42.76  57.00 -90.00   94
  3  \w   -124.00 -88.00   1.00    7.50    --  -42.76 -99.00 -90.00   36
  4  \w     36.00 117.00   1.00    7.50    --   42.76  37.00   0.00   81
  5  \w     39.00 105.00   1.00    7.50    --   42.76-145.00  78.00   66
  6  \w     89.00 133.00   1.00   50.00    --  109.26  61.00  60.00   44
  7  \w     82.00 137.00   1.00   50.00    --  109.26 -61.00  60.00   55
  8  \w     39.00 129.00   1.00   50.00    --  109.26 -77.00-150.00   90
  9  \w     78.00 108.00   1.00   50.00    --  109.26-126.00-113.00   30
 10  \w     37.00  64.00   1.00   50.00    --  109.26-126.00-113.00   27
 11  \w     80.00 108.00   1.00   50.00    --  109.26  61.00  30.00   28
 12  \w    135.00 176.00   1.00   50.00    --  109.26  61.00  30.00   41
 13  \w     45.00 131.00   1.00   50.00    --  109.26 -45.00-120.00   86
 14  \w     45.00 133.00   1.00   50.00    --  109.26 -45.00  30.00   88
 15  \w     34.00  62.00   1.00   50.00    --  109.26-111.00 -60.00   28
 16  \w     78.00 113.00   1.00   50.00    --  109.26-111.00-180.00   35
 17  \w     60.00 107.00   1.00   50.00    --  109.26-111.00  30.00   47
 18  \w     84.00 109.00   1.00   50.00    --  109.26-111.00 -60.00   25
 19  \w     27.00 108.00   1.00   50.00    --  109.26 -94.00  60.00   81
 20  \w     21.00 178.00   1.00   50.00    --  109.26   0.00  30.00  157
;
_diffrn_measurement_device 'four-circle diffractometer'
_diffrn_measurement_device_type 'SuperNova, Dual, Cu at home/near, Atlas'
_diffrn_measurement_method '\w scans'
_diffrn_orient_matrix_type 'CrysAlisPro convention (1999,Acta A55,543-557)'
_diffrn_orient_matrix_UB_11 -0.0576980000
_diffrn_orient_matrix_UB_12 -0.0013221000
_diffrn_orient_matrix_UB_13 -0.0358729000
_diffrn_orient_matrix_UB_21 0.0379969000
_diffrn_orient_matrix_UB_22 0.0226519000
_diffrn_orient_matrix_UB_23 -0.0421608000
_diffrn_orient_matrix_UB_31 0.0032660000
_diffrn_orient_matrix_UB_32 -0.2928850000
_diffrn_orient_matrix_UB_33 -0.0031142000
_diffrn_radiation_monochromator mirror
_diffrn_radiation_probe x-ray
_diffrn_radiation_type CuK\a
_diffrn_radiation_wavelength 1.54184
_diffrn_reflns_av_unetI/netI 0.0621
_diffrn_reflns_Laue_measured_fraction_full 0.958
_diffrn_reflns_Laue_measured_fraction_max 0.958
_diffrn_reflns_limit_h_max 26
_diffrn_reflns_limit_h_min -22
_diffrn_reflns_limit_k_max 4
_diffrn_reflns_limit_k_min -6
_diffrn_reflns_limit_l_max 32
_diffrn_reflns_limit_l_min -32
_diffrn_reflns_number 5297
_diffrn_reflns_point_group_measured_fraction_full 0.744
_diffrn_reflns_point_group_measured_fraction_max 0.744
_diffrn_reflns_theta_full 65.070
_diffrn_reflns_theta_max 65.070
_diffrn_reflns_theta_min 4.946
_diffrn_source 'micro-focus sealed X-ray tube'
_diffrn_source_type 'SuperNova (Cu) X-ray Source'
_exptl_absorpt_coefficient_mu 3.741
_exptl_absorpt_correction_T_max 1.000
_exptl_absorpt_correction_T_min 0.289
_exptl_absorpt_correction_type gaussian
_exptl_absorpt_process_details
;
CrysAlisPro 1.171.39.46 (Rigaku Oxford Diffraction, 2018).
 Numerical absorption correction based on Gaussian integration over
 a multifaceted crystal model/Empirical absorption correction using
 spherical harmonics as implemented in SCALE3 ABSPACK scaling algorithm.
;
_exptl_crystal_colour colourless
_exptl_crystal_density_diffrn 1.684
_exptl_crystal_description needle
_exptl_crystal_F_000 1664
_exptl_crystal_size_max 0.717
_exptl_crystal_size_mid 0.069
_exptl_crystal_size_min 0.03
_refine_diff_density_max 1.630
_refine_diff_density_min -1.471
_refine_diff_density_rms 0.223
_refine_ls_abs_structure_details
;
 Classical Flack method preferred over Parsons because s.u. lower.
;
_refine_ls_abs_structure_Flack -0.01(8)
_refine_ls_extinction_method none
_refine_ls_goodness_of_fit_ref 1.830
_refine_ls_hydrogen_treatment constr
_refine_ls_matrix_type full
_refine_ls_number_parameters 454
_refine_ls_number_reflns 5297
_refine_ls_number_restraints 562
_refine_ls_restrained_S_all 1.803
_refine_ls_R_factor_all 0.2102
_refine_ls_R_factor_gt 0.1769
_refine_ls_shift/su_max 0.000
_refine_ls_shift/su_mean 0.000
_refine_ls_structure_factor_coef Fsqd
_refine_ls_weighting_details 'w=1/[\s^2^(Fo^2^)+(0.2000P)^2^] where P=(Fo^2^+2Fc^2^)/3'
_refine_ls_weighting_scheme calc
_refine_ls_wR_factor_gt 0.4322
_refine_ls_wR_factor_ref 0.4649
_reflns_Friedel_coverage 0.386
_reflns_Friedel_fraction_full 0.472
_reflns_Friedel_fraction_max 0.472
_reflns_number_gt 3614
_reflns_number_total 5297
_reflns_threshold_expression 'I > 2\s(I)'
_twin_special_details
;
Component 2 rotated by 1.8999\% 
 around [0.92 0.13 0.36] (reciprocal) or [0.36 0.92 0.12] (direct)
;
_cod_data_source_file d4md00211c2.cif
_cod_data_source_block mf7_hklf5
_cod_depositor_comments
;
The following automatic conversions were performed:

data item '_exptl_absorpt_correction_type' value 'Gaussian' was
changed to 'gaussian' in accordance with the
/home/data/users/saulius/crontab/automatic-downloads/rss-feeds/RSC/lib/dictionaries/cif_core.dic
dictionary named 'cif_core.dic' version 2.4.2 last updated on
2011-04-26.

Automatic conversion script
Id: cif_fix_values 8170 2020-07-09 18:12:32Z antanas 
;
_cod_database_code 7248682
_shelx_shelxl_version_number 2018/3
_audit_contact_author 'Farzaneh Fadaei Tirani'
_chemical_oxdiff_formula 'C23 H22 N2 O2F17 Cl3'
_shelx_space_group_comment
;
The symmetry employed for this shelxl refinement is uniquely defined
by the following loop, which should always be used as a source of
symmetry information in preference to the above space-group names.
They are only intended as comments.
;
_olex2_refinement_description
;
1. Twinned data refinement
 Scales: 0.528(16)
 0.472(16)
2. Fixed Uiso
 At 1.2 times of:
  All C(H) groups, All C(H,H) groups, All N(H,H,H) groups
 At 1.5 times of:
  All C(H,H,H) groups
3. Restrained distances
 F2-C5 = F1-C5
 1.33 with sigma of 0.01
 F3-C6 = F4-C6
 1.33 with sigma of 0.01
 C4-C5 = C5-C6 = C7-C6 = C7-C8 = C9-C8 = C10-C9
 1.54 with sigma of 0.01
 F8-C8 = F7-C8
 1.33 with sigma of 0.01
 F11-C10 = F12-C10
 1.33 with sigma of 0.01
 F10-C9 = F9-C9 = F8-C8 = F7-C8 = F6-C7 = F5-C7 = F4-C6 = F3-C6 = F1-C5 = F2-C5
 1.33 with sigma of 0.01
 C11-C10 = C10-C9 = C9-C8 = C7-C8 = C7-C6 = C5-C6 = C4-C5
 1.54 with sigma of 0.01
 F14-C11 = F13-C11
 1.33 with sigma of 0.01
 C11-C12
 1.54 with sigma of 0.01
 F17-C12 = F16-C12 = F15-C12
 1.33 with sigma of 0.01
 F15-F16
 2.15 with sigma of 0.01
 F16-F17
 2.15 with sigma of 0.01
 F17-F15
 2.15 with sigma of 0.01
 C11-F16
 2.3 with sigma of 0.01
 F2-F1
 2.15 with sigma of 0.01
 F3-F4
 2.15 with sigma of 0.01
 F5-F6
 2.15 with sigma of 0.01
 F7-F8
 2.15 with sigma of 0.01
 F9-F10
 2.15 with sigma of 0.01
 F11-F12
 2.15 with sigma of 0.01
 F14-F13
 2.15 with sigma of 0.01
 F15-F17 \\sim F17-F16
 with sigma of 0.02
4. Uiso/Uaniso restraints and constraints
F1 \\sim F2 \\sim F3 \\sim F4 \\sim F5 \\sim F6 \\sim F7 \\sim F8 \\sim F9
\\sim F10 \\sim F11 \\sim F12 \\sim F13 \\sim F14 \\sim F15 \\sim F16 \\sim F17
\\sim C5 \\sim C6 \\sim C7 \\sim C8 \\sim C9 \\sim C10 \\sim C11 \\sim C12:
within 2A with sigma of 0.001 and sigma for terminal atoms of 0.002
5. Rigid body (RIGU) restrains
 All non-hydrogen atoms
 with sigma for 1-2 distances of 0.004 and sigma for 1-3 distances of 0.004
6.a Ternary CH refined with riding coordinates:
 C1(H1)
6.b Secondary CH2 refined with riding coordinates:
 C3(H3A,H3B), C4(H4A,H4B), C13(H13A,H13B), C20(H20A,H20B), C21(H21A,H21B),
 C22(H22A,H22B), C23(H23A,H23B)
6.c Aromatic/amide H refined with riding coordinates:
 C15(H15), C16(H16), C18(H18), C19(H19)
6.d Idealised Me refined as rotating group:
 N1(H1A,H1B,H1C), C25(H25A,H25B,H25C)
;
_olex2_submission_special_instructions 'No special instructions were received'
_oxdiff_exptl_absorpt_empirical_details
;
Empirical correction (ABSPACK) includes:
- Absorption correction using spherical harmonics
- Frame scaling
;
_oxdiff_exptl_absorpt_empirical_full_max 4.861
_oxdiff_exptl_absorpt_empirical_full_min 0.292
_oxdiff_twin_integration_method simultaneous
_oxdiff_twin_items 2

loop_
_space_group_symop_operation_xyz
'x, y, z'
'-x, y, -z'
'x+1/2, y+1/2, z+1/2'
'-x+1/2, y+1/2, -z+1/2'

loop_
_atom_site_label
_atom_site_type_symbol
_atom_site_fract_x
_atom_site_fract_y
_atom_site_fract_z
_atom_site_U_iso_or_equiv
_atom_site_adp_type
_atom_site_occupancy
_atom_site_site_symmetry_order
_atom_site_calc_flag
_atom_site_refinement_flags_posn
_atom_site_refinement_flags_adp
_atom_site_refinement_flags_occupancy
_atom_site_disorder_assembly
_atom_site_disorder_group
Cl1 Cl 0.1471(2) 0.1860(18) 0.4750(3) 0.081(2) Uani 1 1 d . U . . .
Cl2 Cl 0.4660(2) -0.1604(13) 0.57316(19) 0.0638(16) Uani 1 1 d . U . . .
F1 F 0.5718(7) 0.721(2) 0.3107(6) 0.080(2) Uani 1 1 d D U . . .
F2 F 0.5798(7) 0.343(3) 0.3409(5) 0.080(2) Uani 1 1 d D U . . .
F3 F 0.6651(7) 0.647(3) 0.2628(6) 0.081(2) Uani 1 1 d D U . . .
F4 F 0.6699(7) 0.252(2) 0.2843(6) 0.080(2) Uani 1 1 d D U . . .
F5 F 0.6781(7) 0.763(3) 0.3662(6) 0.085(2) Uani 1 1 d D U . . .
F6 F 0.6974(7) 0.365(3) 0.3759(6) 0.084(2) Uani 1 1 d D U . . .
F7 F 0.7658(8) 0.855(3) 0.3181(6) 0.088(2) Uani 1 1 d D U . . .
F8 F 0.7803(8) 0.459(3) 0.3032(6) 0.087(2) Uani 1 1 d D U . . .
F9 F 0.7894(8) 0.742(3) 0.4167(6) 0.093(2) Uani 1 1 d D U . . .
F10 F 0.8151(8) 0.369(3) 0.3964(7) 0.093(2) Uani 1 1 d D U . . .
F11 F 0.8749(9) 0.894(3) 0.3428(7) 0.100(2) Uani 1 1 d D U . . .
F12 F 0.8940(8) 0.494(3) 0.3443(7) 0.100(2) Uani 1 1 d D U . . .
F13 F 0.9092(9) 0.944(3) 0.4256(7) 0.106(2) Uani 1 1 d D U . . .
F14 F 0.9096(9) 0.579(4) 0.4582(7) 0.103(2) Uani 1 1 d D U . . .
F15 F 0.9958(9) 0.839(3) 0.3733(6) 0.105(2) Uani 1 1 d D U . . .
F16 F 1.0018(8) 0.459(3) 0.4021(7) 0.107(2) Uani 1 1 d D U . . .
F17 F 1.0220(8) 0.777(4) 0.4490(6) 0.107(2) Uani 1 1 d D U . . .
O1 O 0.3720(7) 0.279(3) 0.2603(5) 0.053(3) Uani 1 1 d . U . . .
O2 O 0.4567(7) 0.492(3) 0.2833(5) 0.052(3) Uani 1 1 d . U . . .
N1 N 0.3044(6) 0.666(3) 0.2866(5) 0.040(3) Uani 1 1 d . U . . .
H1A H 0.287705 0.768945 0.307605 0.047 Uiso 1 1 calc GR . . . .
H1B H 0.297020 0.500317 0.293297 0.047 Uiso 1 1 calc GR . . . .
H1C H 0.288131 0.702985 0.256013 0.047 Uiso 1 1 calc GR . . . .
N2 N 0.3250(6) 0.123(3) 0.4876(5) 0.041(3) Uani 1 1 d . U . . .
C1 C 0.3703(8) 0.710(3) 0.2913(6) 0.039(3) Uani 1 1 d . U . . .
H1 H 0.378460 0.847531 0.268162 0.047 Uiso 1 1 calc R . . . .
C2 C 0.3990(9) 0.466(3) 0.2763(6) 0.038(3) Uani 1 1 d . U . . .
C3 C 0.4915(13) 0.284(5) 0.2661(11) 0.072(6) Uani 1 1 d . U . . .
H3A H 0.469770 0.212568 0.236206 0.086 Uiso 1 1 calc R . . . .
H3B H 0.496301 0.146957 0.290529 0.086 Uiso 1 1 calc R . . . .
C4 C 0.5528(10) 0.376(4) 0.2562(7) 0.064(4) Uani 1 1 d D U . . .
H4A H 0.548093 0.511113 0.231240 0.077 Uiso 1 1 calc R . . . .
H4B H 0.575305 0.233166 0.243796 0.077 Uiso 1 1 calc R . . . .
C5 C 0.5883(8) 0.483(3) 0.3025(6) 0.0812(18) Uani 1 1 d D U . . .
C6 C 0.6562(8) 0.486(3) 0.2980(5) 0.0824(17) Uani 1 1 d D U . . .
C7 C 0.6975(8) 0.558(3) 0.3443(6) 0.0850(16) Uani 1 1 d D U . . .
C8 C 0.7628(8) 0.619(3) 0.3359(6) 0.0885(16) Uani 1 1 d D U . . .
C9 C 0.8097(8) 0.610(4) 0.3809(6) 0.0930(17) Uani 1 1 d D U . . .
C10 C 0.8736(9) 0.684(4) 0.3709(7) 0.0976(17) Uani 1 1 d D U . . .
C11 C 0.9189(8) 0.694(4) 0.4169(7) 0.1014(18) Uani 1 1 d D U . . .
C12 C 0.9858(8) 0.698(3) 0.4112(7) 0.1038(19) Uani 1 1 d D U . . .
C13 C 0.3925(7) 0.803(3) 0.3422(5) 0.033(3) Uani 1 1 d . U . . .
H13A H 0.436556 0.824625 0.345036 0.039 Uiso 1 1 calc R . . . .
H13B H 0.374564 0.971831 0.347116 0.039 Uiso 1 1 calc R . . . .
C14 C 0.3775(7) 0.625(3) 0.3819(5) 0.036(3) Uani 1 1 d . U . . .
C15 C 0.4153(8) 0.426(4) 0.3999(5) 0.035(3) Uani 1 1 d . U . . .
H15 H 0.452886 0.402338 0.388040 0.042 Uiso 1 1 calc R . . . .
C16 C 0.3986(7) 0.263(3) 0.4347(6) 0.034(3) Uani 1 1 d . U . . .
H16 H 0.425485 0.131899 0.446949 0.040 Uiso 1 1 calc R . . . .
C17 C 0.3429(7) 0.286(3) 0.4522(5) 0.034(3) Uani 1 1 d . U . . .
C18 C 0.3048(8) 0.487(3) 0.4346(5) 0.037(3) Uani 1 1 d . U . . .
H18 H 0.267247 0.510554 0.446487 0.044 Uiso 1 1 calc R . . . .
C19 C 0.3222(7) 0.652(4) 0.3997(5) 0.040(3) Uani 1 1 d . U . . .
H19 H 0.295886 0.785109 0.387783 0.048 Uiso 1 1 calc R . . . .
C20 C 0.2671(8) 0.156(4) 0.5028(6) 0.045(4) Uani 1 1 d . U . . .
H20A H 0.260434 0.339482 0.508732 0.054 Uiso 1 1 calc R . . . .
H20B H 0.265440 0.063856 0.533501 0.054 Uiso 1 1 calc R . . . .
C21 C 0.2171(9) 0.058(5) 0.4654(9) 0.057(5) Uani 1 1 d . U . . .
H21A H 0.215402 -0.130638 0.467125 0.068 Uiso 1 1 calc R . . . .
H21B H 0.226227 0.105036 0.432771 0.068 Uiso 1 1 calc R . . . .
C22 C 0.3663(8) -0.066(3) 0.5109(6) 0.039(4) Uani 1 1 d . U . . .
H22A H 0.388680 -0.147564 0.486559 0.047 Uiso 1 1 calc R . . . .
H22B H 0.343418 -0.199594 0.525650 0.047 Uiso 1 1 calc R . . . .
C23 C 0.4109(9) 0.061(4) 0.5499(7) 0.045(4) Uani 1 1 d . U . . .
H23A H 0.389095 0.124556 0.576168 0.054 Uiso 1 1 calc R . . . .
H23B H 0.430429 0.207757 0.535915 0.054 Uiso 1 1 calc R . . . .
Cl3 Cl 0.24245(18) 0.1590(10) 0.32340(13) 0.0404(11) Uani 1 1 d . U . . .
N3 N 0.9345(12) 0.268(5) 0.6805(8) 0.083(7) Uani 1 1 d . U . . .
C24 C 0.9047(11) 0.409(5) 0.6619(7) 0.058(5) Uani 1 1 d . U . . .
C25 C 0.8647(9) 0.603(4) 0.6400(9) 0.055(5) Uani 1 1 d . U . . .
H25A H 0.860187 0.737835 0.663463 0.083 Uiso 1 1 calc GR . . . .
H25B H 0.825388 0.526897 0.629452 0.083 Uiso 1 1 calc GR . . . .
H25C H 0.881383 0.674933 0.612154 0.083 Uiso 1 1 calc GR . . . .

loop_
_atom_site_aniso_label
_atom_site_aniso_U_11
_atom_site_aniso_U_22
_atom_site_aniso_U_33
_atom_site_aniso_U_23
_atom_site_aniso_U_13
_atom_site_aniso_U_12
Cl1 0.043(2) 0.111(5) 0.088(4) 0.001(4) 0.005(3) 0.021(3)
Cl2 0.054(3) 0.067(3) 0.063(3) 0.026(3) -0.024(2) -0.003(2)
F1 0.079(4) 0.085(4) 0.082(4) 0.003(4) 0.028(3) 0.007(4)
F2 0.080(4) 0.086(4) 0.078(4) 0.009(4) 0.030(3) 0.005(4)
F3 0.081(4) 0.088(4) 0.081(4) 0.009(4) 0.032(3) 0.006(4)
F4 0.079(4) 0.085(4) 0.082(4) 0.004(3) 0.031(3) 0.010(4)
F5 0.081(4) 0.089(4) 0.088(4) 0.003(4) 0.027(3) 0.006(4)
F6 0.082(4) 0.089(4) 0.085(4) 0.009(3) 0.028(3) 0.002(4)
F7 0.085(4) 0.092(4) 0.093(4) 0.008(4) 0.030(3) 0.003(4)
F8 0.083(4) 0.092(4) 0.089(4) 0.004(4) 0.031(3) 0.004(4)
F9 0.087(4) 0.099(4) 0.098(4) 0.002(4) 0.027(3) 0.003(4)
F10 0.088(4) 0.096(4) 0.098(4) 0.007(4) 0.026(3) 0.000(4)
F11 0.095(4) 0.102(4) 0.107(4) 0.008(4) 0.023(4) -0.002(4)
F12 0.093(4) 0.104(4) 0.106(4) 0.003(4) 0.026(4) 0.002(4)
F13 0.100(4) 0.107(4) 0.112(4) 0.006(4) 0.021(4) 0.001(4)
F14 0.096(4) 0.107(4) 0.109(4) 0.008(4) 0.025(4) -0.001(4)
F15 0.097(4) 0.109(4) 0.113(4) 0.009(4) 0.023(4) -0.001(4)
F16 0.101(4) 0.111(4) 0.113(4) 0.008(4) 0.021(4) 0.000(4)
F17 0.099(4) 0.112(4) 0.113(4) 0.008(4) 0.023(4) -0.001(4)
O1 0.082(9) 0.032(5) 0.040(6) 0.008(5) -0.013(6) -0.003(6)
O2 0.057(6) 0.041(7) 0.056(7) -0.007(6) -0.004(6) 0.008(5)
N1 0.055(7) 0.027(6) 0.031(6) 0.002(6) -0.020(5) -0.003(6)
N2 0.032(6) 0.045(8) 0.045(7) 0.008(6) 0.001(5) 0.011(6)
C1 0.055(7) 0.034(7) 0.026(6) -0.001(6) -0.004(6) 0.006(6)
C2 0.057(7) 0.030(7) 0.026(7) 0.000(6) -0.003(6) 0.000(6)
C3 0.083(11) 0.050(11) 0.087(16) -0.015(12) 0.030(11) 0.010(9)
C4 0.083(10) 0.056(11) 0.059(9) 0.021(8) 0.028(8) 0.021(9)
C5 0.080(3) 0.086(3) 0.082(3) 0.007(3) 0.030(3) 0.006(3)
C6 0.081(3) 0.087(3) 0.084(3) 0.007(3) 0.030(2) 0.006(3)
C7 0.083(3) 0.090(3) 0.087(3) 0.006(2) 0.029(2) 0.005(3)
C8 0.085(3) 0.093(3) 0.092(3) 0.006(3) 0.029(2) 0.004(2)
C9 0.088(3) 0.097(3) 0.097(3) 0.006(3) 0.027(2) 0.002(3)
C10 0.092(3) 0.101(3) 0.103(3) 0.006(3) 0.026(3) 0.001(3)
C11 0.095(3) 0.105(3) 0.107(3) 0.007(3) 0.024(3) 0.000(3)
C12 0.097(3) 0.107(4) 0.110(3) 0.008(3) 0.023(3) 0.000(3)
C13 0.047(8) 0.024(7) 0.025(6) -0.002(5) -0.005(5) 0.003(6)
C14 0.046(7) 0.035(8) 0.024(6) 0.000(6) -0.009(5) -0.001(6)
C15 0.039(8) 0.044(8) 0.020(6) 0.000(5) -0.003(5) 0.002(6)
C16 0.030(6) 0.034(7) 0.033(7) 0.009(6) -0.009(5) 0.008(6)
C17 0.035(6) 0.035(7) 0.030(7) -0.006(5) -0.007(5) 0.004(6)
C18 0.045(8) 0.038(8) 0.025(7) -0.008(5) -0.007(6) 0.011(6)
C19 0.040(7) 0.049(8) 0.027(6) -0.001(7) -0.011(5) 0.007(7)
C20 0.048(7) 0.049(9) 0.040(8) 0.003(8) 0.006(6) 0.009(8)
C21 0.039(9) 0.061(13) 0.068(12) 0.006(10) 0.004(8) -0.002(8)
C22 0.043(8) 0.035(8) 0.037(8) 0.003(6) -0.005(6) 0.002(6)
C23 0.047(9) 0.045(9) 0.039(8) 0.018(7) -0.012(7) -0.006(8)
Cl3 0.051(2) 0.0354(18) 0.0310(17) 0.0017(16) -0.0117(15) 0.0058(17)
N3 0.113(17) 0.078(13) 0.052(10) -0.006(9) -0.014(10) 0.027(12)
C24 0.066(12) 0.073(13) 0.034(9) -0.005(8) -0.001(8) 0.009(9)
C25 0.048(10) 0.055(12) 0.061(11) 0.003(9) -0.003(8) -0.006(8)

loop_
_atom_type_symbol
_atom_type_description
_atom_type_scat_dispersion_real
_atom_type_scat_dispersion_imag
_atom_type_scat_source
C C 0.0181 0.0091 'International Tables Vol C Tables 4.2.6.8 and 6.1.1.4'
H H 0.0000 0.0000 'International Tables Vol C Tables 4.2.6.8 and 6.1.1.4'
Cl Cl 0.3639 0.7018 'International Tables Vol C Tables 4.2.6.8 and 6.1.1.4'
F F 0.0727 0.0534 'International Tables Vol C Tables 4.2.6.8 and 6.1.1.4'
N N 0.0311 0.0180 'International Tables Vol C Tables 4.2.6.8 and 6.1.1.4'
O O 0.0492 0.0322 'International Tables Vol C Tables 4.2.6.8 and 6.1.1.4'

loop_
_exptl_crystal_face_index_h
_exptl_crystal_face_index_k
_exptl_crystal_face_index_l
_exptl_crystal_face_perp_dist
-4 0 18 0.0148
4 0 -18 0.0148
-13 0 -6 0.0360
2 -3 0 0.3572
0 -3 0 0.3583
0 3 0 0.3583
-3 -2 16 0.1977
-14 -1 -3 0.1178
15 0 -1 0.0263

loop_
_geom_angle_atom_site_label_1
_geom_angle_atom_site_label_2
_geom_angle_atom_site_label_3
_geom_angle
_geom_angle_site_symmetry_1
_geom_angle_site_symmetry_3
_geom_angle_publ_flag
C2 O2 C3 116.0(17) . . ?
H1A N1 H1B 109.5 . . ?
H1A N1 H1C 109.5 . . ?
H1B N1 H1C 109.5 . . ?
C1 N1 H1A 109.5 . . ?
C1 N1 H1B 109.5 . . ?
C1 N1 H1C 109.5 . . ?
C17 N2 C20 118.9(14) . . ?
C17 N2 C22 120.7(14) . . ?
C20 N2 C22 120.2(15) . . ?
N1 C1 H1 108.1 . . ?
N1 C1 C2 107.2(14) . . ?
N1 C1 C13 109.9(14) . . ?
C2 C1 H1 108.1 . . ?
C2 C1 C13 115.1(14) . . ?
C13 C1 H1 108.1 . . ?
O1 C2 O2 126.1(18) . . ?
O1 C2 C1 125.2(18) . . ?
O2 C2 C1 108.7(15) . . ?
O2 C3 H3A 109.5 . . ?
O2 C3 H3B 109.5 . . ?
O2 C3 C4 111(2) . . ?
H3A C3 H3B 108.1 . . ?
C4 C3 H3A 109.5 . . ?
C4 C3 H3B 109.5 . . ?
C3 C4 H4A 109.5 . . ?
C3 C4 H4B 109.5 . . ?
C3 C4 C5 110.5(18) . . ?
H4A C4 H4B 108.1 . . ?
C5 C4 H4A 109.5 . . ?
C5 C4 H4B 109.5 . . ?
F1 C5 F2 107.9(11) . . ?
F1 C5 C4 111.0(16) . . ?
F1 C5 C6 107.6(14) . . ?
F2 C5 C4 111.6(15) . . ?
F2 C5 C6 107.9(13) . . ?
C4 C5 C6 110.6(14) . . ?
F3 C6 C5 107.6(13) . . ?
F3 C6 C7 109.6(15) . . ?
F4 C6 F3 108.2(11) . . ?
F4 C6 C5 106.1(13) . . ?
F4 C6 C7 109.4(15) . . ?
C5 C6 C7 115.7(13) . . ?
F5 C7 F6 106.1(12) . . ?
F5 C7 C6 112.7(15) . . ?
F5 C7 C8 105.6(14) . . ?
F6 C7 C6 108.6(15) . . ?
F6 C7 C8 109.3(14) . . ?
C6 C7 C8 114.1(14) . . ?
F7 C8 C7 109.8(15) . . ?
F7 C8 C9 105.7(16) . . ?
F8 C8 F7 107.0(11) . . ?
F8 C8 C7 109.7(15) . . ?
F8 C8 C9 108.4(16) . . ?
C9 C8 C7 115.9(13) . . ?
F9 C9 C8 109.6(16) . . ?
F9 C9 C10 114.4(16) . . ?
F10 C9 F9 105.8(12) . . ?
F10 C9 C8 108.6(17) . . ?
F10 C9 C10 104.2(16) . . ?
C10 C9 C8 113.7(14) . . ?
F11 C10 C9 113.2(17) . . ?
F11 C10 C11 113.5(18) . . ?
F12 C10 F11 104.2(12) . . ?
F12 C10 C9 107.5(16) . . ?
F12 C10 C11 104.6(17) . . ?
C9 C10 C11 113.0(15) . . ?
F13 C11 C10 94.5(16) . . ?
F13 C11 C12 100.6(18) . . ?
F14 C11 F13 103.5(12) . . ?
F14 C11 C10 123.3(18) . . ?
F14 C11 C12 110.8(16) . . ?
C12 C11 C10 118.0(14) . . ?
F15 C12 F16 107.0(13) . . ?
F15 C12 C11 110.8(16) . . ?
F16 C12 C11 107.1(11) . . ?
F17 C12 F15 108.5(12) . . ?
F17 C12 F16 107.0(12) . . ?
F17 C12 C11 115.9(17) . . ?
C1 C13 H13A 108.7 . . ?
C1 C13 H13B 108.7 . . ?
H13A C13 H13B 107.6 . . ?
C14 C13 C1 114.4(13) . . ?
C14 C13 H13A 108.7 . . ?
C14 C13 H13B 108.7 . . ?
C15 C14 C13 123.0(16) . . ?
C19 C14 C13 118.9(15) . . ?
C19 C14 C15 118.0(16) . . ?
C14 C15 H15 119.6 . . ?
C16 C15 C14 120.8(16) . . ?
C16 C15 H15 119.6 . . ?
C15 C16 H16 119.3 . . ?
C15 C16 C17 121.5(15) . . ?
C17 C16 H16 119.3 . . ?
N2 C17 C16 122.4(14) . . ?
N2 C17 C18 119.4(14) . . ?
C16 C17 C18 118.1(16) . . ?
C17 C18 H18 120.0 . . ?
C19 C18 C17 120.0(16) . . ?
C19 C18 H18 120.0 . . ?
C14 C19 H19 119.2 . . ?
C18 C19 C14 121.6(16) . . ?
C18 C19 H19 119.2 . . ?
N2 C20 H20A 109.2 . . ?
N2 C20 H20B 109.2 . . ?
N2 C20 C21 111.9(16) . . ?
H20A C20 H20B 107.9 . . ?
C21 C20 H20A 109.2 . . ?
C21 C20 H20B 109.2 . . ?
Cl1 C21 H21A 109.4 . . ?
Cl1 C21 H21B 109.4 . . ?
C20 C21 Cl1 111.1(16) . . ?
C20 C21 H21A 109.4 . . ?
C20 C21 H21B 109.4 . . ?
H21A C21 H21B 108.0 . . ?
N2 C22 H22A 109.5 . . ?
N2 C22 H22B 109.5 . . ?
N2 C22 C23 110.5(15) . . ?
H22A C22 H22B 108.1 . . ?
C23 C22 H22A 109.5 . . ?
C23 C22 H22B 109.5 . . ?
Cl2 C23 H23A 109.6 . . ?
Cl2 C23 H23B 109.6 . . ?
C22 C23 Cl2 110.3(14) . . ?
C22 C23 H23A 109.6 . . ?
C22 C23 H23B 109.6 . . ?
H23A C23 H23B 108.1 . . ?
N3 C24 C25 177(3) . . ?
C24 C25 H25A 109.5 . . ?
C24 C25 H25B 109.5 . . ?
C24 C25 H25C 109.5 . . ?
H25A C25 H25B 109.5 . . ?
H25A C25 H25C 109.5 . . ?
H25B C25 H25C 109.5 . . ?

loop_
_geom_bond_atom_site_label_1
_geom_bond_atom_site_label_2
_geom_bond_distance
_geom_bond_site_symmetry_2
_geom_bond_publ_flag
Cl1 C21 1.76(2) . ?
Cl2 C23 1.761(19) . ?
F1 C5 1.329(10) . ?
F2 C5 1.336(10) . ?
F3 C6 1.335(10) . ?
F4 C6 1.332(10) . ?
F5 C7 1.337(13) . ?
F6 C7 1.345(13) . ?
F7 C8 1.339(10) . ?
F8 C8 1.332(10) . ?
F9 C9 1.339(13) . ?
F10 C9 1.337(13) . ?
F11 C10 1.356(13) . ?
F12 C10 1.354(13) . ?
F13 C11 1.359(13) . ?
F14 C11 1.342(13) . ?
F15 C12 1.331(13) . ?
F16 C12 1.337(13) . ?
F17 C12 1.321(13) . ?
O1 C2 1.21(2) . ?
O2 C2 1.29(2) . ?
O2 C3 1.46(3) . ?
N1 H1A 0.9100 . ?
N1 H1B 0.9100 . ?
N1 H1C 0.9100 . ?
N1 C1 1.49(2) . ?
N2 C17 1.40(2) . ?
N2 C20 1.43(2) . ?
N2 C22 1.45(2) . ?
C1 H1 1.0000 . ?
C1 C2 1.51(2) . ?
C1 C13 1.53(2) . ?
C3 H3A 0.9900 . ?
C3 H3B 0.9900 . ?
C3 C4 1.51(4) . ?
C4 H4A 0.9900 . ?
C4 H4B 0.9900 . ?
C4 C5 1.542(10) . ?
C5 C6 1.544(10) . ?
C6 C7 1.545(10) . ?
C7 C8 1.545(10) . ?
C8 C9 1.543(10) . ?
C9 C10 1.542(10) . ?
C10 C11 1.543(13) . ?
C11 C12 1.528(13) . ?
C13 H13A 0.9900 . ?
C13 H13B 0.9900 . ?
C13 C14 1.52(2) . ?
C14 C15 1.40(2) . ?
C14 C19 1.40(3) . ?
C15 H15 0.9500 . ?
C15 C16 1.38(2) . ?
C16 H16 0.9500 . ?
C16 C17 1.40(2) . ?
C17 C18 1.41(2) . ?
C18 H18 0.9500 . ?
C18 C19 1.39(3) . ?
C19 H19 0.9500 . ?
C20 H20A 0.9900 . ?
C20 H20B 0.9900 . ?
C20 C21 1.53(3) . ?
C21 H21A 0.9900 . ?
C21 H21B 0.9900 . ?
C22 H22A 0.9900 . ?
C22 H22B 0.9900 . ?
C22 C23 1.54(3) . ?
C23 H23A 0.9900 . ?
C23 H23B 0.9900 . ?
N3 C24 1.09(3) . ?
C24 C25 1.44(3) . ?
C25 H25A 0.9800 . ?
C25 H25B 0.9800 . ?
C25 H25C 0.9800 . ?

loop_
_geom_hbond_atom_site_label_D
_geom_hbond_atom_site_label_H
_geom_hbond_atom_site_label_A
_geom_hbond_distance_DH
_geom_hbond_distance_HA
_geom_hbond_distance_DA
_geom_hbond_angle_DHA
_geom_hbond_site_symmetry_A
_geom_hbond_publ_flag
N1 H1A Cl3 0.91 2.35 3.164(16) 149.0 1_565 yes
N1 H1B Cl3 0.91 2.38 3.227(15) 155.1 . yes
N1 H1C Cl3 0.91 2.26 3.132(12) 160.9 4 yes

loop_
_geom_torsion_atom_site_label_1
_geom_torsion_atom_site_label_2
_geom_torsion_atom_site_label_3
_geom_torsion_atom_site_label_4
_geom_torsion
_geom_torsion_site_symmetry_1
_geom_torsion_site_symmetry_2
_geom_torsion_site_symmetry_3
_geom_torsion_site_symmetry_4
_geom_torsion_publ_flag
F1 C5 C6 F3 -57.3(16) . . . . ?
F1 C5 C6 F4 -172.9(14) . . . . ?
F1 C5 C6 C7 65.6(16) . . . . ?
F2 C5 C6 F3 -173.5(14) . . . . ?
F2 C5 C6 F4 70.9(16) . . . . ?
F2 C5 C6 C7 -50.6(17) . . . . ?
F3 C6 C7 F5 75.6(17) . . . . ?
F3 C6 C7 F6 -167.1(13) . . . . ?
F3 C6 C7 C8 -44.9(18) . . . . ?
F4 C6 C7 F5 -166.0(13) . . . . ?
F4 C6 C7 F6 -48.7(17) . . . . ?
F4 C6 C7 C8 73.5(17) . . . . ?
F5 C7 C8 F7 -45.9(18) . . . . ?
F5 C7 C8 F8 -163.2(15) . . . . ?
F5 C7 C8 C9 73.8(18) . . . . ?
F6 C7 C8 F7 -159.7(15) . . . . ?
F6 C7 C8 F8 83.1(17) . . . . ?
F6 C7 C8 C9 -40.0(19) . . . . ?
F7 C8 C9 F9 73.8(16) . . . . ?
F7 C8 C9 F10 -171.1(14) . . . . ?
F7 C8 C9 C10 -55.6(18) . . . . ?
F8 C8 C9 F9 -171.8(14) . . . . ?
F8 C8 C9 F10 -56.7(17) . . . . ?
F8 C8 C9 C10 58.8(19) . . . . ?
F9 C9 C10 F11 -82(2) . . . . ?
F9 C9 C10 F12 163.5(16) . . . . ?
F9 C9 C10 C11 49(2) . . . . ?
F10 C9 C10 F11 162.9(17) . . . . ?
F10 C9 C10 F12 48.5(19) . . . . ?
F10 C9 C10 C11 -66(2) . . . . ?
F11 C10 C11 F13 40.2(18) . . . . ?
F11 C10 C11 F14 149.6(17) . . . . ?
F11 C10 C11 C12 -64(2) . . . . ?
F12 C10 C11 F13 153.0(15) . . . . ?
F12 C10 C11 F14 -97.6(18) . . . . ?
F12 C10 C11 C12 49(2) . . . . ?
F13 C11 C12 F15 -63.4(18) . . . . ?
F13 C11 C12 F16 -179.8(15) . . . . ?
F13 C11 C12 F17 60.8(19) . . . . ?
F14 C11 C12 F15 -172.4(16) . . . . ?
F14 C11 C12 F16 71.2(19) . . . . ?
F14 C11 C12 F17 -48(2) . . . . ?
O2 C3 C4 C5 61(3) . . . . ?
N1 C1 C2 O1 5(2) . . . . ?
N1 C1 C2 O2 -175.4(13) . . . . ?
N1 C1 C13 C14 56.4(18) . . . . ?
N2 C17 C18 C19 179.6(15) . . . . ?
N2 C20 C21 Cl1 -161.5(15) . . . . ?
N2 C22 C23 Cl2 -173.3(12) . . . . ?
C1 C13 C14 C15 89.2(19) . . . . ?
C1 C13 C14 C19 -87.2(19) . . . . ?
C2 O2 C3 C4 155.5(18) . . . . ?
C2 C1 C13 C14 -65(2) . . . . ?
C3 O2 C2 O1 6(3) . . . . ?
C3 O2 C2 C1 -173.9(18) . . . . ?
C3 C4 C5 F1 -81(2) . . . . ?
C3 C4 C5 F2 39(2) . . . . ?
C3 C4 C5 C6 159.5(17) . . . . ?
C4 C5 C6 F3 64.1(17) . . . . ?
C4 C5 C6 F4 -51.4(17) . . . . ?
C4 C5 C6 C7 -173.0(14) . . . . ?
C5 C6 C7 F5 -46.2(18) . . . . ?
C5 C6 C7 F6 71.1(17) . . . . ?
C5 C6 C7 C8 -166.7(13) . . . . ?
C6 C7 C8 F7 78.5(17) . . . . ?
C6 C7 C8 F8 -38.8(19) . . . . ?
C6 C7 C8 C9 -161.8(14) . . . . ?
C7 C8 C9 F9 -48(2) . . . . ?
C7 C8 C9 F10 67.1(18) . . . . ?
C7 C8 C9 C10 -177.5(15) . . . . ?
C8 C9 C10 F11 45(2) . . . . ?
C8 C9 C10 F12 -69(2) . . . . ?
C8 C9 C10 C11 175.7(15) . . . . ?
C9 C10 C11 F13 -90.4(19) . . . . ?
C9 C10 C11 F14 19(2) . . . . ?
C9 C10 C11 C12 165.1(16) . . . . ?
C10 C11 C12 F15 37(2) . . . . ?
C10 C11 C12 F16 -79(2) . . . . ?
C10 C11 C12 F17 161.7(17) . . . . ?
C13 C1 C2 O1 127.2(19) . . . . ?
C13 C1 C2 O2 -53(2) . . . . ?
C13 C14 C15 C16 -177.3(14) . . . . ?
C13 C14 C19 C18 177.0(14) . . . . ?
C14 C15 C16 C17 2(2) . . . . ?
C15 C14 C19 C18 0(2) . . . . ?
C15 C16 C17 N2 -180.0(15) . . . . ?
C15 C16 C17 C18 -2(2) . . . . ?
C16 C17 C18 C19 2(2) . . . . ?
C17 N2 C20 C21 75(2) . . . . ?
C17 N2 C22 C23 79(2) . . . . ?
C17 C18 C19 C14 -1(2) . . . . ?
C19 C14 C15 C16 -1(2) . . . . ?
C20 N2 C17 C16 -178.7(16) . . . . ?
C20 N2 C17 C18 3(2) . . . . ?
C20 N2 C22 C23 -97(2) . . . . ?
C22 N2 C17 C16 6(2) . . . . ?
C22 N2 C17 C18 -172.1(15) . . . . ?
C22 N2 C20 C21 -109.4(19) . . . . ?

loop_
_twin_individual_id
_twin_individual_mass_fraction_refined
_oxdiff_twin_reflns_isolated
_oxdiff_twin_reflns_overlapped
_twin_individual_twin_lattice_type
_twin_individual_twin_matrix_11
_twin_individual_twin_matrix_12
_twin_individual_twin_matrix_13
_twin_individual_twin_matrix_21
_twin_individual_twin_matrix_22
_twin_individual_twin_matrix_23
_twin_individual_twin_matrix_31
_twin_individual_twin_matrix_32
_twin_individual_twin_matrix_33
1 0.528(16) 2864 7952 ref 1.0000 0.0000 0.0000 0.0000 1.0000 0.0000 0.0000 0.0000 1.0000
2 0.472(16) 0 7952 nmt 0.9999 -0.0467 0.0155 0.0020 1.0008 -0.0050 -0.0205 0.1476 0.9987

loop_
_exptl_oxdiff_crystal_face_indexfrac_h
_exptl_oxdiff_crystal_face_indexfrac_k
_exptl_oxdiff_crystal_face_indexfrac_l
_exptl_oxdiff_crystal_face_x
_exptl_oxdiff_crystal_face_y
_exptl_oxdiff_crystal_face_z
-3.9620 -0.0287 17.9871 -0.4166 -0.9095 -0.0605
3.9620 0.0287 -17.9871 0.4166 0.9095 0.0605
-13.0469 0.0016 -5.9137 0.9649 -0.2464 -0.0247
2.0516 -2.9916 -0.1499 -0.1090 0.0165 0.8834
0.0468 -2.9927 -0.1384 0.0062 -0.0602 0.8771
-0.0468 2.9927 0.1384 -0.0062 0.0602 -0.8771
-2.9336 -2.0204 15.8930 -0.3982 -0.8273 0.5327
-14.0257 -1.0010 -2.9601 0.9168 -0.4308 0.2566
15.0332 0.0098 -1.0839 -0.8285 0.6171 0.0496
